data_7061345
loop_
_publ_author_name
'Podjed, Nina'
'Modec, Barbara'
'Cl\'erac, Rodolphe'
'Rouzi\`eres, Mathieu'
'Alcaide, Mar\'ia M.'
'L\'opez-Serrano, Joaqu\'in'

_publ_section_title
;
 Structural diversity and magnetic properties of copper(ii) quinaldinate
 compounds with amino alcohols
;
_journal_issue 15
_journal_name_full 'New Journal of Chemistry'
_journal_page_first 6899
_journal_page_last 6920
_journal_paper_doi 10.1039/D2NJ00296E
_journal_volume 46
_journal_year 2022
_chemical_formula_moiety 'C28 H34 Cu N4 O6'
_chemical_formula_sum 'C28 H34 Cu N4 O6'
_chemical_formula_weight 586.13
_space_group_crystal_system triclinic
_space_group_IT_number 2
_space_group_name_Hall '-P 1'
_space_group_name_H-M_alt 'P -1'
_atom_sites_solution_hydrogens geom
_atom_sites_solution_primary dual
_audit_creation_date 2022-02-17
_audit_creation_method
;
Olex2 1.2
(compiled 2018.05.29 svn.r3508 for OlexSys, GUI svn.r5506)
;
_audit_update_record
;
2022-02-17 deposited with the CCDC.	2022-03-01 downloaded from the CCDC.
;
_cell_angle_alpha 92.222(4)
_cell_angle_beta 91.154(4)
_cell_angle_gamma 91.002(4)
_cell_formula_units_Z 1
_cell_length_a 5.8410(3)
_cell_length_b 9.7548(4)
_cell_length_c 11.6529(5)
_cell_measurement_reflns_used 4388
_cell_measurement_temperature 150.00(10)
_cell_measurement_theta_max 75.0340
_cell_measurement_theta_min 3.7280
_cell_volume 663.21(5)
_computing_cell_refinement 'CrysAlisPro 1.171.39.46e (Rigaku OD, 2018)'
_computing_data_collection 'CrysAlisPro 1.171.39.46e (Rigaku OD, 2018)'
_computing_data_reduction 'CrysAlisPro 1.171.39.46e (Rigaku OD, 2018)'
_computing_molecular_graphics 'Olex2 (Dolomanov et al., 2009)'
_computing_publication_material 'Olex2 (Dolomanov et al., 2009)'
_computing_structure_refinement 'ShelXL (Sheldrick, 2015)'
_computing_structure_solution 'ShelXT (Sheldrick, 2015)'
_diffrn_ambient_environment N~2~
_diffrn_ambient_temperature 150.00(10)
_diffrn_detector 'CCD plate'
_diffrn_detector_area_resol_mean 10.4933
_diffrn_detector_type Atlas
_diffrn_measured_fraction_theta_full 1.000
_diffrn_measured_fraction_theta_max 0.981
_diffrn_measurement_details
;
List of Runs (angles in degrees, time in seconds):

  # Type    Start    End  Width  t~exp~   \w     \q     \k     \f   Frames
#--------------------------------------------------------------------------
  1  \w      1.00  26.00   1.00    1.00    --   38.00  90.00-174.86   25
  2  \w    -44.00 -15.00   1.00    1.00    --  -41.76 -57.00 -60.00   29
  3  \w    -82.00 -52.00   1.00    1.00    --  -41.76 -57.00 -60.00   30
  4  \w    -66.00  23.00   1.00    1.00    --  -41.76  37.00  30.00   89
  5  \w    -70.00  30.00   1.00    1.00    --  -41.76  57.00 120.00  100
  6  \w     19.00  62.00   1.00    1.00    --   41.76  37.00  60.00   43
  7  \w     23.00  94.00   1.00    1.00    --   41.76-125.00 -90.00   71
  8  \w     66.00 115.00   1.00    1.00    --   41.76  37.00  60.00   49
  9  \w     11.00  36.00   1.00    1.00    --   46.00  84.00 128.73   25
 10  \w     11.00  37.00   1.00    1.00    --   46.00  84.00-143.99   26
 11  \w     13.00  38.00   1.00    1.00    --   46.00  80.00  69.91   25
 12  \w     16.00  44.00   1.00    1.00    --   50.00  82.00 -62.73   28
 13  \w     17.00  42.00   1.00    1.00    --   50.00  80.00 156.78   25
 14  \w     16.00  41.00   1.00    1.00    --   50.00  81.00 -30.78   25
 15  \w     24.00  61.00   1.00    1.00    --   54.00  77.00 179.44   37
 16  \w     30.00  57.00   1.00    1.00    --   62.00  77.00 162.83   27
 17  \w     31.00  58.00   1.00    1.00    --   62.00  76.00   0.95   27
 18  \w     30.00  57.00   1.00    1.00    --   62.00  76.00  87.02   27
 19  \w     67.00 111.00   1.00    1.00    --   62.00  76.00  87.02   44
 20  \w     37.00  64.00   1.00    1.00    --   70.00  77.00  11.66   27
 21  \w     37.00  75.00   1.00    1.00    --   70.00  77.00  36.32   38
 22  \w     38.00  66.00   1.00    1.00    --   70.00  75.00-120.86   28
 23  \w     45.00  71.00   1.00    1.00    --   70.00  50.00 -30.71   26
 24  \w     93.00 120.00   1.00    1.00    --   70.00  77.00  11.66   27
 25  \w     41.00  89.00   1.00    1.00    --   70.00  77.00 171.65   48
 26  \w     45.00  83.00   1.00    1.00    --   74.00  68.00-137.00   38
 27  \w    100.00 129.00   1.00    1.00    --   74.00  67.00 -33.07   29
 28  \w     46.00  94.00   1.00    1.00    --   74.00  67.00 -33.07   48
 29  \w     45.00  85.00   1.00    3.00    --   78.00  77.00  94.92   40
 30  \w     57.00  86.00   1.00    3.00    --   82.00  69.00  22.35   29
 31  \w     57.00  89.00   1.00    3.00    --   86.00  71.00 135.51   32
 32  \w     59.00  85.00   1.00    3.00    --   90.00  70.00 118.88   26
 33  \w     61.00 104.00   1.00    3.00    --   90.00  64.00-149.86   43
 34  \w     62.00  93.00   1.00    3.00    --   94.00  73.00-112.73   31
 35  \w     86.00 145.00   1.00    3.00    --  109.50  45.00-120.00   59
 36  \w    138.00 171.00   1.00    3.00    --  109.50 125.00  90.00   33
 37  \w     77.00 151.00   1.00    3.00    --  109.50  77.00 150.00   74
 38  \w     84.00 117.00   1.00    3.00    --  109.50  61.00 -60.00   33
 39  \w     29.00 107.00   1.00    3.00    --  109.50 -94.00  90.00   78
 40  \w     43.00 118.00   1.00    3.00    --  109.50-125.00  60.00   75
 41  \w    122.00 178.00   1.00    3.00    --  109.50  77.00 -90.00   56
 42  \w     77.00 117.00   1.00    3.00    --  109.50  77.00 -90.00   40
 43  \w     77.00 148.00   1.00    3.00    --  109.50  77.00 -60.00   71
 44  \w    143.00 176.00   1.00    3.00    --  109.50  61.00  60.00   33
 45  \w     84.00 176.00   1.00    3.00    --  109.50  77.00-120.00   92
 46  \w    116.00 143.00   1.00    3.00    --  109.50  77.00  30.00   27
 47  \w     82.00 142.00   1.00    3.00    --  109.50  61.00  60.00   60
 48  \w     77.00 103.00   1.00    3.00    --  109.50  77.00  30.00   26
 49  \w     33.00  96.00   1.00    3.00    --  109.50 -94.00 -90.00   63
 50  \w    141.00 177.00   1.00    3.00    --  109.50  77.00 120.00   36
 51  \w     78.00 139.00   1.00    3.00    --  109.50  77.00 120.00   61
 52  \w     77.00 178.00   1.00    3.00    --  109.50  77.00 -30.00  101
 53  \w     75.00 102.00   1.00    3.00    --  109.50 -94.00  30.00   27
 54  \w    111.00 174.00   1.00    3.00    --  109.50  77.00-180.00   63
 55  \w     32.00 109.00   1.00    3.00    --  109.50 -94.00-180.00   77
 56  \w     78.00 108.00   1.00    3.00    --  109.50  77.00-180.00   30
 57  \w     79.00 178.00   1.00    3.00    --  109.50  77.00   0.00   99
 58  \w     80.00 175.00   1.00    3.00    --  109.50  61.00  90.00   95
;
_diffrn_measurement_device 'four-circle diffractometer'
_diffrn_measurement_device_type 'SuperNova, Dual, Cu at home/near, Atlas'
_diffrn_measurement_method '\w scans'
_diffrn_orient_matrix_type 'CrysAlisPro convention (1999,Acta A55,543-557)'
_diffrn_orient_matrix_UB_11 -0.0347063000
_diffrn_orient_matrix_UB_12 0.1186568000
_diffrn_orient_matrix_UB_13 -0.0817103000
_diffrn_orient_matrix_UB_21 0.1355436000
_diffrn_orient_matrix_UB_22 -0.0782136000
_diffrn_orient_matrix_UB_23 -0.0929357000
_diffrn_orient_matrix_UB_31 -0.2236919000
_diffrn_orient_matrix_UB_32 -0.0692130000
_diffrn_orient_matrix_UB_33 -0.0468869000
_diffrn_radiation_monochromator mirror
_diffrn_radiation_probe x-ray
_diffrn_radiation_type CuK\a
_diffrn_radiation_wavelength 1.54184
_diffrn_reflns_av_R_equivalents 0.0527
_diffrn_reflns_av_unetI/netI 0.0353
_diffrn_reflns_Laue_measured_fraction_full 1.000
_diffrn_reflns_Laue_measured_fraction_max 0.981
_diffrn_reflns_limit_h_max 7
_diffrn_reflns_limit_h_min -7
_diffrn_reflns_limit_k_max 12
_diffrn_reflns_limit_k_min -12
_diffrn_reflns_limit_l_max 14
_diffrn_reflns_limit_l_min -14
_diffrn_reflns_number 11209
_diffrn_reflns_point_group_measured_fraction_full 1.000
_diffrn_reflns_point_group_measured_fraction_max 0.981
_diffrn_reflns_theta_full 67.684
_diffrn_reflns_theta_max 75.232
_diffrn_reflns_theta_min 3.797
_diffrn_source 'micro-focus sealed X-ray tube'
_diffrn_source_type 'SuperNova (Cu) X-ray Source'
_exptl_absorpt_coefficient_mu 1.587
_exptl_absorpt_correction_T_max 1.00000
_exptl_absorpt_correction_T_min 0.17968
_exptl_absorpt_correction_type multi-scan
_exptl_absorpt_process_details
;
CrysAlisPro 1.171.39.46e (Rigaku Oxford Diffraction, 2018)
Empirical absorption correction using spherical harmonics,
 implemented in SCALE3 ABSPACK scaling algorithm.
;
_exptl_crystal_colour green
_exptl_crystal_density_diffrn 1.468
_exptl_crystal_description needle
_exptl_crystal_F_000 307
_exptl_crystal_size_max 0.7
_exptl_crystal_size_mid 0.08
_exptl_crystal_size_min 0.03
_refine_diff_density_max 0.446
_refine_diff_density_min -0.550
_refine_diff_density_rms 0.059
_refine_ls_extinction_method none
_refine_ls_goodness_of_fit_ref 1.041
_refine_ls_hydrogen_treatment constr
_refine_ls_matrix_type full
_refine_ls_number_parameters 219
_refine_ls_number_reflns 2699
_refine_ls_number_restraints 54
_refine_ls_restrained_S_all 1.038
_refine_ls_R_factor_all 0.0427
_refine_ls_R_factor_gt 0.0372
_refine_ls_shift/su_max 0.000
_refine_ls_shift/su_mean 0.000
_refine_ls_structure_factor_coef Fsqd
_refine_ls_weighting_details 'w=1/[\s^2^(Fo^2^)+(0.0595P)^2^+0.1726P] where P=(Fo^2^+2Fc^2^)/3'
_refine_ls_weighting_scheme calc
_refine_ls_wR_factor_gt 0.0974
_refine_ls_wR_factor_ref 0.1016
_reflns_Friedel_coverage 0.000
_reflns_number_gt 2412
_reflns_number_total 2699
_reflns_threshold_expression 'I > 2\s(I)'
_cod_data_source_file d2nj00296e2.cif
_cod_data_source_block 7a
_cod_depositor_comments 'Adding full bibliography for 7061330--7061353.cif.'
_cod_database_code 7061345
_shelx_shelxl_version_number 2018/3
_shelx_space_group_comment
;
The symmetry employed for this shelxl refinement is uniquely defined
by the following loop, which should always be used as a source of
symmetry information in preference to the above space-group names.
They are only intended as comments.
;
_shelx_estimated_absorpt_t_max 0.954
_shelx_estimated_absorpt_t_min 0.403
_reflns_odcompleteness_completeness 99.96
_reflns_odcompleteness_iscentric 1
_reflns_odcompleteness_theta 69.95
_olex2_refinement_description
;
1. Fixed Uiso
 At 1.2 times of:
  All C(H) groups, All C(H,H) groups, All C(H,H,H,H) groups, All N(H,H) groups
 At 1.5 times of:
  All C(H,H,H) groups, All O(H) groups
2. Restrained distances
 C21-C22 \\sim C21-C22A
 with sigma of 0.02
 C22-C23 \\sim C22A-C23A
 with sigma of 0.02
 C22-O2A \\sim C22A-O2
 with sigma of 0.02
 C23-C24 \\sim C23A-C24A
 with sigma of 0.02
 C23-O2A \\sim C23A-O2
 with sigma of 0.04
 C21-C23 \\sim C21-C23A
 with sigma of 0.04
 C21-O2A \\sim C21-O2
 with sigma of 0.04
 C22-C24 \\sim C22A-C24A
 with sigma of 0.04
3. Rigid body (RIGU) restrains
 C21, C22, C23, C24, O2A, C22A, C23A, C24A, O2
 with sigma for 1-2 distances of 0.001 and sigma for 1-3 distances of 0.001
4. Others
 Sof(H21C)=Sof(H21D)=Sof(O2A)=Sof(H2AA)=Sof(C22A)=Sof(H22A)=Sof(C23A)=
 Sof(H23C)=Sof(H23D)=Sof(C24A)=Sof(H24D)=Sof(H24E)=Sof(H24F)=1-FVAR(1)
 Sof(H21A)=Sof(H21B)=Sof(O2)=Sof(H2)=Sof(C22)=Sof(H22)=Sof(C23)=Sof(H23A)=
 Sof(H23B)=Sof(C24)=Sof(H24A)=Sof(H24B)=Sof(H24C)=FVAR(1)
5.a Ternary CH refined with riding coordinates:
 C22(H22), C22A(H22A)
5.b Secondary CH2 refined with riding coordinates:
 N2(H2A,H2B), C21(H21A,H21B), C21(H21C,H21D), C23(H23A,H23B), C23A(H23C,H23D)
5.c Aromatic/amide H refined with riding coordinates:
 C11(H11), C12(H12), C13(H13), C14(H14), C16(H16), C17(H17)
5.d Idealised Me refined as rotating group:
 C24(H24A,H24B,H24C), C24A(H24D,H24E,H24F)
5.e Idealised tetrahedral OH refined as rotating group:
 O2(H2), O2A(H2AA)
;
_oxdiff_exptl_absorpt_empirical_details
;
Empirical correction (ABSPACK) includes:
- Absorption correction using spherical harmonics
- Frame scaling
;
_oxdiff_exptl_absorpt_empirical_full_max 2.997
_oxdiff_exptl_absorpt_empirical_full_min 0.386

loop_
_space_group_symop_operation_xyz
'x, y, z'
'-x, -y, -z'

loop_
_atom_site_label
_atom_site_type_symbol
_atom_site_fract_x
_atom_site_fract_y
_atom_site_fract_z
_atom_site_U_iso_or_equiv
_atom_site_adp_type
_atom_site_occupancy
_atom_site_site_symmetry_order
_atom_site_calc_flag
_atom_site_refinement_flags_posn
_atom_site_refinement_flags_adp
_atom_site_refinement_flags_occupancy
_atom_site_disorder_assembly
_atom_site_disorder_group
Cu1 Cu 0.500000 0.500000 0.500000 0.02252(14) Uani 1 2 d S T P . .
O1 O 0.2314(2) 0.60834(13) 0.43973(11) 0.0240(3) Uani 1 1 d . . . . .
O11 O 0.0461(3) 0.80497(15) 0.43142(15) 0.0374(4) Uani 1 1 d . . . . .
N1 N 0.5246(3) 0.72046(16) 0.60124(14) 0.0234(3) Uani 1 1 d . . . . .
N2 N 0.7046(3) 0.57677(16) 0.38145(13) 0.0240(3) Uani 1 1 d . . . . .
H2A H 0.741170 0.662496 0.404681 0.029 Uiso 1 1 calc R . . . .
H2B H 0.833530 0.529521 0.383081 0.029 Uiso 1 1 calc R . . . .
C10 C 0.6754(3) 0.7768(2) 0.68155(16) 0.0249(4) Uani 1 1 d . . . . .
C11 C 0.8540(3) 0.6949(2) 0.72369(18) 0.0296(4) Uani 1 1 d . . . . .
H11 H 0.865763 0.604122 0.697324 0.036 Uiso 1 1 calc R . . . .
C12 C 1.0088(4) 0.7492(2) 0.80300(19) 0.0352(5) Uani 1 1 d . . . . .
H12 H 1.125535 0.694766 0.830251 0.042 Uiso 1 1 calc R . . . .
C13 C 0.9944(4) 0.8864(3) 0.84418(19) 0.0377(5) Uani 1 1 d . . . . .
H13 H 1.102295 0.922004 0.897557 0.045 Uiso 1 1 calc R . . . .
C14 C 0.8224(4) 0.9673(2) 0.80601(19) 0.0372(5) Uani 1 1 d . . . . .
H14 H 0.813108 1.057540 0.834118 0.045 Uiso 1 1 calc R . . . .
C15 C 0.6587(4) 0.9149(2) 0.72415(18) 0.0301(4) Uani 1 1 d . . . . .
C16 C 0.4763(4) 0.9923(2) 0.6807(2) 0.0364(5) Uani 1 1 d . . . . .
H16 H 0.458144 1.082670 0.706878 0.044 Uiso 1 1 calc R . . . .
C17 C 0.3277(4) 0.9352(2) 0.60089(19) 0.0316(4) Uani 1 1 d . . . . .
H17 H 0.207367 0.985637 0.572016 0.038 Uiso 1 1 calc R . . . .
C18 C 0.3587(3) 0.79812(19) 0.56242(16) 0.0247(4) Uani 1 1 d . . . . .
C19 C 0.1988(3) 0.73299(19) 0.47108(16) 0.0248(4) Uani 1 1 d . . . . .
C21 C 0.6289(3) 0.5806(2) 0.26023(17) 0.0287(4) Uani 1 1 d D U . . .
H21A H 0.500046 0.641651 0.255002 0.034 Uiso 0.664(5) 1 calc R . . A 1
H21B H 0.575457 0.489561 0.234768 0.034 Uiso 0.664(5) 1 calc R . . A 1
H21C H 0.476201 0.617751 0.255053 0.034 Uiso 0.336(5) 1 calc R . . A 2
H21D H 0.624943 0.488688 0.225350 0.034 Uiso 0.336(5) 1 calc R . . A 2
O2 O 0.8760(4) 0.7650(2) 0.2098(2) 0.0362(7) Uani 0.664(5) 1 d D U . A 1
H2 H 0.937417 0.768493 0.273786 0.054 Uiso 0.664(5) 1 calc GR . . A 1
C22 C 0.8121(7) 0.6277(4) 0.1795(4) 0.0268(8) Uani 0.664(5) 1 d D U . A 1
H22 H 0.946241 0.569761 0.188228 0.032 Uiso 0.664(5) 1 calc R . . A 1
C23 C 0.7356(14) 0.6225(6) 0.0535(5) 0.0375(11) Uani 0.664(5) 1 d D U . A 1
H23A H 0.681232 0.530159 0.032858 0.045 Uiso 0.664(5) 1 calc R . . A 1
H23B H 0.867644 0.641333 0.007105 0.045 Uiso 0.664(5) 1 calc R . . A 1
C24 C 0.5472(15) 0.7231(13) 0.0235(9) 0.0436(17) Uani 0.664(5) 1 d D U . A 1
H24A H 0.517653 0.718142 -0.057913 0.065 Uiso 0.664(5) 1 calc GR . . A 1
H24B H 0.595904 0.814644 0.046808 0.065 Uiso 0.664(5) 1 calc GR . . A 1
H24C H 0.409914 0.699516 0.062752 0.065 Uiso 0.664(5) 1 calc GR . . A 1
O2A O 1.0282(7) 0.6211(5) 0.2044(4) 0.0339(12) Uani 0.336(5) 1 d D U . A 2
H2AA H 1.078218 0.634507 0.270253 0.051 Uiso 0.336(5) 1 calc GR . . A 2
C22A C 0.8049(14) 0.6750(10) 0.1953(7) 0.0249(15) Uani 0.336(5) 1 d D U . A 2
H22A H 0.802773 0.769630 0.226819 0.030 Uiso 0.336(5) 1 calc R . . A 2
C23A C 0.745(2) 0.6701(12) 0.0673(8) 0.039(3) Uani 0.336(5) 1 d D U . A 2
H23C H 0.730085 0.575153 0.039785 0.047 Uiso 0.336(5) 1 calc R . . A 2
H23D H 0.869081 0.712474 0.026131 0.047 Uiso 0.336(5) 1 calc R . . A 2
C24A C 0.520(3) 0.745(3) 0.0421(19) 0.054(5) Uani 0.336(5) 1 d D U . A 2
H24D H 0.499556 0.753072 -0.039358 0.081 Uiso 0.336(5) 1 calc GR . . A 2
H24E H 0.526605 0.835226 0.078587 0.081 Uiso 0.336(5) 1 calc GR . . A 2
H24F H 0.393283 0.694175 0.071371 0.081 Uiso 0.336(5) 1 calc GR . . A 2

loop_
_atom_site_aniso_label
_atom_site_aniso_U_11
_atom_site_aniso_U_22
_atom_site_aniso_U_33
_atom_site_aniso_U_23
_atom_site_aniso_U_13
_atom_site_aniso_U_12
Cu1 0.0203(2) 0.0252(2) 0.0224(2) 0.00385(14) 0.00058(14) 0.00587(14)
O1 0.0220(6) 0.0251(6) 0.0252(7) 0.0012(5) -0.0018(5) 0.0061(5)
O11 0.0371(8) 0.0271(7) 0.0476(9) 0.0015(6) -0.0178(7) 0.0098(6)
N1 0.0222(7) 0.0252(8) 0.0231(8) 0.0031(6) 0.0016(6) 0.0041(6)
N2 0.0211(8) 0.0283(8) 0.0229(8) 0.0034(6) 0.0000(6) 0.0031(6)
C10 0.0259(9) 0.0285(9) 0.0205(9) 0.0017(7) 0.0021(7) 0.0028(7)
C11 0.0261(10) 0.0360(10) 0.0269(10) 0.0001(8) -0.0009(7) 0.0056(8)
C12 0.0280(10) 0.0484(13) 0.0295(11) 0.0033(9) -0.0033(8) 0.0084(9)
C13 0.0348(11) 0.0506(13) 0.0268(10) -0.0035(9) -0.0050(8) -0.0044(10)
C14 0.0440(13) 0.0350(11) 0.0322(11) -0.0041(9) -0.0023(9) -0.0014(9)
C15 0.0353(11) 0.0292(10) 0.0260(10) 0.0007(8) 0.0015(8) 0.0014(8)
C16 0.0468(13) 0.0253(10) 0.0370(12) -0.0013(8) -0.0039(9) 0.0082(9)
C17 0.0350(11) 0.0262(9) 0.0340(11) 0.0039(8) -0.0033(8) 0.0083(8)
C18 0.0258(9) 0.0243(9) 0.0244(9) 0.0041(7) 0.0006(7) 0.0045(7)
C19 0.0232(9) 0.0260(9) 0.0256(9) 0.0056(7) 0.0001(7) 0.0034(7)
C21 0.0252(9) 0.0376(10) 0.0235(9) 0.0038(7) 0.0000(7) 0.0011(7)
O2 0.0467(15) 0.0298(13) 0.0318(13) 0.0068(9) -0.0071(10) -0.0063(10)
C22 0.0290(15) 0.0294(17) 0.0221(15) 0.0010(14) 0.0021(11) 0.0006(14)
C23 0.042(2) 0.049(3) 0.0210(15) 0.0001(16) 0.0015(13) 0.000(2)
C24 0.041(3) 0.066(4) 0.024(3) 0.011(3) 0.001(2) 0.003(2)
O2A 0.0263(18) 0.051(3) 0.026(2) 0.0097(19) 0.0024(15) 0.0085(18)
C22A 0.024(2) 0.037(4) 0.014(3) 0.000(3) -0.0003(18) 0.003(2)
C23A 0.036(4) 0.065(8) 0.017(3) 0.003(3) -0.002(2) 0.004(5)
C24A 0.045(5) 0.096(13) 0.021(7) 0.010(7) -0.006(4) 0.019(6)

loop_
_atom_type_symbol
_atom_type_description
_atom_type_scat_dispersion_real
_atom_type_scat_dispersion_imag
_atom_type_scat_source
C C 0.0181 0.0091 'International Tables Vol C Tables 4.2.6.8 and 6.1.1.4'
H H 0.0000 0.0000 'International Tables Vol C Tables 4.2.6.8 and 6.1.1.4'
Cu Cu -1.9646 0.5888 'International Tables Vol C Tables 4.2.6.8 and 6.1.1.4'
N N 0.0311 0.0180 'International Tables Vol C Tables 4.2.6.8 and 6.1.1.4'
O O 0.0492 0.0322 'International Tables Vol C Tables 4.2.6.8 and 6.1.1.4'

loop_
_geom_angle_atom_site_label_1
_geom_angle_atom_site_label_2
_geom_angle_atom_site_label_3
_geom_angle
_geom_angle_site_symmetry_1
_geom_angle_site_symmetry_3
_geom_angle_publ_flag
O1 Cu1 O1 180.00(4) . 2_666 ?
O1 Cu1 N1 105.64(5) 2_666 . ?
O1 Cu1 N1 105.64(5) . 2_666 ?
O1 Cu1 N1 74.36(5) 2_666 2_666 ?
O1 Cu1 N1 74.36(5) . . ?
N1 Cu1 N1 180.00(7) . 2_666 ?
N2 Cu1 O1 90.91(6) . . ?
N2 Cu1 O1 90.91(6) 2_666 2_666 ?
N2 Cu1 O1 89.09(6) 2_666 . ?
N2 Cu1 O1 89.09(6) . 2_666 ?
N2 Cu1 N1 88.07(6) . . ?
N2 Cu1 N1 91.93(6) . 2_666 ?
N2 Cu1 N1 91.92(6) 2_666 . ?
N2 Cu1 N1 88.08(6) 2_666 2_666 ?
N2 Cu1 N2 180.0 . 2_666 ?
C19 O1 Cu1 122.40(12) . . ?
C10 N1 Cu1 133.12(12) . . ?
C18 N1 Cu1 108.58(12) . . ?
C18 N1 C10 118.22(16) . . ?
C21 N2 Cu1 121.01(12) . . ?
N1 C10 C11 118.80(18) . . ?
N1 C10 C15 122.13(17) . . ?
C11 C10 C15 119.07(19) . . ?
C12 C11 C10 120.0(2) . . ?
C11 C12 C13 121.0(2) . . ?
C14 C13 C12 120.3(2) . . ?
C13 C14 C15 120.4(2) . . ?
C14 C15 C10 119.22(19) . . ?
C14 C15 C16 123.6(2) . . ?
C16 C15 C10 117.14(19) . . ?
C17 C16 C15 120.16(19) . . ?
C16 C17 C18 118.91(19) . . ?
N1 C18 C17 123.43(19) . . ?
N1 C18 C19 116.58(16) . . ?
C17 C18 C19 119.98(17) . . ?
O1 C19 C18 117.93(16) . . ?
O11 C19 O1 124.43(18) . . ?
O11 C19 C18 117.64(17) . . ?
N2 C21 C22 114.4(2) . . ?
N2 C21 C22A 108.1(3) . . ?
C21 C22 C23 113.8(4) . . ?
O2 C22 C21 109.0(3) . . ?
O2 C22 C23 107.5(3) . . ?
C22 C23 C24 114.9(6) . . ?
O2A C22A C21 109.8(6) . . ?
O2A C22A C23A 105.5(7) . . ?
C23A C22A C21 109.6(8) . . ?
C22A C23A C24A 111.5(11) . . ?

loop_
_geom_bond_atom_site_label_1
_geom_bond_atom_site_label_2
_geom_bond_distance
_geom_bond_site_symmetry_2
_geom_bond_publ_flag
Cu1 O1 2.0355(12) 2_666 ?
Cu1 O1 2.0355(12) . ?
Cu1 N1 2.4130(16) 2_666 ?
Cu1 N1 2.4130(16) . ?
Cu1 N2 2.0033(15) 2_666 ?
Cu1 N2 2.0033(15) . ?
O1 C19 1.275(2) . ?
O11 C19 1.238(2) . ?
N1 C10 1.365(3) . ?
N1 C18 1.324(2) . ?
N2 C21 1.474(2) . ?
C10 C11 1.416(3) . ?
C10 C15 1.423(3) . ?
C11 C12 1.365(3) . ?
C12 C13 1.409(3) . ?
C13 C14 1.366(3) . ?
C14 C15 1.412(3) . ?
C15 C16 1.414(3) . ?
C16 C17 1.356(3) . ?
C17 C18 1.410(3) . ?
C18 C19 1.515(3) . ?
C21 C22 1.515(4) . ?
C21 C22A 1.590(9) . ?
O2 C22 1.414(5) . ?
C22 C23 1.525(5) . ?
C23 C24 1.531(6) . ?
O2A C22A 1.419(9) . ?
C22A C23A 1.524(9) . ?
C23A C24A 1.548(11) . ?

loop_
_geom_hbond_atom_site_label_D
_geom_hbond_atom_site_label_H
_geom_hbond_atom_site_label_A
_geom_hbond_distance_DH
_geom_hbond_distance_HA
_geom_hbond_distance_DA
_geom_hbond_angle_DHA
_geom_hbond_site_symmetry_A
_geom_hbond_publ_flag
N2 H2A O11 0.89 2.25 2.995(2) 141.2 1_655 yes
O2 H2 O11 0.82 1.95 2.759(3) 169.5 1_655 yes
O2A H2AA O1 0.82 2.18 2.973(5) 163.7 1_655 yes
